data_4337359
loop_
_publ_author_name
'Xiao, Cheng-Liang'
'Wang, Cong-Zhi'
'Yuan, Li-Yong'
'Li, Bin'
'He, Hui'
'Wang, Shuao'
'Zhao, Yu-Liang'
'Chai, Zhi-Fang'
'Shi, Wei-Qun'

_publ_section_title
;
 Excellent selectivity for actinides with a tetradentate
 2,9-diamide-1,10-phenanthroline ligand in highly acidic solution: a
 hard-soft donor combined strategy.
;
_journal_issue 3
_journal_name_full 'Inorganic chemistry'
_journal_page_first 1712
_journal_page_last 1720
_journal_paper_doi 10.1021/ic402784c
_journal_volume 53
_journal_year 2014
_chemical_formula_sum 'C34 H40 N6 O9 U'
_chemical_formula_weight 914.75
_chemical_melting_point ?
_chemical_name_common N/A
_chemical_name_systematic
; 
 ? 
;
_space_group_IT_number 2
_symmetry_cell_setting triclinic
_symmetry_space_group_name_Hall '-P 1'
_symmetry_space_group_name_H-M 'P -1'
_atom_sites_solution_hydrogens geom
_atom_sites_solution_primary direct
_atom_sites_solution_secondary difmap
_audit_creation_method SHELXL-97
_cell_angle_alpha 72.449(3)
_cell_angle_beta 87.864(3)
_cell_angle_gamma 76.227(3)
_cell_formula_units_Z 2
_cell_length_a 10.3764(18)
_cell_length_b 14.334(3)
_cell_length_c 15.045(3)
_cell_measurement_reflns_used 8146
_cell_measurement_temperature 273(2)
_cell_measurement_theta_max 26.20
_cell_measurement_theta_min 1.42
_cell_volume 2070.8(7)
_computing_cell_refinement 'smart saint'
_computing_data_collection smart
_computing_data_reduction SAINT
_computing_molecular_graphics 'SHELXP-97 (Sheldrick, 1997)'
_computing_publication_material 'SHELXCIF-97 (Sheldrick, 2000)'
_computing_structure_refinement 'SHELXL-97 (Sheldrick, 1997)'
_computing_structure_solution 'SHELXS-97 (Sheldrick, 1990)'
_diffrn_ambient_temperature 273(2)
_diffrn_measured_fraction_theta_full 0.979
_diffrn_measured_fraction_theta_max 0.979
_diffrn_radiation_monochromator graphite
_diffrn_radiation_source 'fine-focus sealed tube'
_diffrn_radiation_type MoK\a
_diffrn_radiation_wavelength 0.71073
_diffrn_reflns_av_R_equivalents 0.0353
_diffrn_reflns_av_sigmaI/netI 0.0720
_diffrn_reflns_limit_h_max 10
_diffrn_reflns_limit_h_min -12
_diffrn_reflns_limit_k_max 15
_diffrn_reflns_limit_k_min -17
_diffrn_reflns_limit_l_max 15
_diffrn_reflns_limit_l_min -18
_diffrn_reflns_number 11620
_diffrn_reflns_theta_full 26.20
_diffrn_reflns_theta_max 26.20
_diffrn_reflns_theta_min 1.42
_exptl_absorpt_coefficient_mu 3.972
_exptl_absorpt_correction_T_max 0.961
_exptl_absorpt_correction_T_min 0.627
_exptl_absorpt_correction_type numerical
_exptl_absorpt_process_details SHELTXPREP
_exptl_crystal_colour yellow
_exptl_crystal_density_diffrn 1.467
_exptl_crystal_density_meas ?
_exptl_crystal_density_method 'not measured'
_exptl_crystal_description tablet
_exptl_crystal_F_000 900
_exptl_crystal_size_max 0.200
_exptl_crystal_size_mid 0.100
_exptl_crystal_size_min 0.010
_refine_diff_density_max 2.900
_refine_diff_density_min -1.825
_refine_diff_density_rms 0.340
_refine_ls_extinction_method none
_refine_ls_goodness_of_fit_ref 1.052
_refine_ls_hydrogen_treatment mixed
_refine_ls_matrix_type full
_refine_ls_number_parameters 451
_refine_ls_number_reflns 8146
_refine_ls_number_restraints 12
_refine_ls_restrained_S_all 1.051
_refine_ls_R_factor_all 0.0901
_refine_ls_R_factor_gt 0.0762
_refine_ls_shift/su_max 1.081
_refine_ls_shift/su_mean 0.002
_refine_ls_structure_factor_coef Fsqd
_refine_ls_weighting_details 'calc w=1/[\s^2^(Fo^2^)+(0.1797P)^2^+4.4067P] where P=(Fo^2^+2Fc^2^)/3'
_refine_ls_weighting_scheme calc
_refine_ls_wR_factor_gt 0.2255
_refine_ls_wR_factor_ref 0.2486
_reflns_number_gt 6735
_reflns_number_total 8146
_reflns_threshold_expression >2sigma(I)
_cod_data_source_file ic402784c_si_002.cif
_cod_data_source_block Et-Tol-BAPhen-UO2-NO3
_cod_depositor_comments
;
The following automatic conversions were performed:

'_chemical_melting_point' value 'N/A' was changed to '?' - the value
is undefined or not given.

'_symmetry_cell_setting' value
'Triclinic' changed to 'triclinic' according to
/usr/data/users/saulius/automatic-downloads/current/ACS/lib/dictionaries/cif_core.dic
dictionary named 'cif_core.dic' version 2.4.2 from 2011-04-26.

Automatic conversion script
Id: cif_fix_values 2281 2013-09-26 08:29:07Z andrius 

The following automatic conversions were performed:

'_exptl_crystal_density_meas' value 'N/A' was changed to '?' - the
value is perceived as not measured.

Automatic conversion script
Id: cif_fix_values 3008 2015-01-20 13:52:24Z robertas 
;
_cod_original_cell_volume 2070.8(6)
_cod_original_sg_symbol_H-M P-1
_cod_database_code 4337359

loop_
_symmetry_equiv_pos_as_xyz
'x, y, z'
'-x, -y, -z'

loop_
_atom_site_label
_atom_site_type_symbol
_atom_site_fract_x
_atom_site_fract_y
_atom_site_fract_z
_atom_site_U_iso_or_equiv
_atom_site_adp_type
_atom_site_occupancy
_atom_site_symmetry_multiplicity
_atom_site_calc_flag
_atom_site_refinement_flags
U1 U 0.67057(4) 0.81998(3) 0.61292(3) 0.03820(19) Uani 1 1 d .
O1 O 0.7125(11) 0.6906(7) 0.6314(8) 0.064(3) Uani 1 1 d .
O1W O -0.0157(10) 0.6008(5) 0.4500(6) 0.052(2) Uani 1 1 d .
O2 O 0.6370(9) 0.9505(7) 0.5935(7) 0.053(2) Uani 1 1 d .
O2W O 1.0298(12) 0.0821(6) 1.0160(5) 0.065(3) Uani 1 1 d .
O3 O 0.5745(10) 0.7943(10) 0.7729(7) 0.073(3) Uani 1 1 d .
O4 O 0.4344(9) 0.8273(9) 0.6597(7) 0.063(3) Uani 1 1 d .
O5 O 0.3665(11) 0.8155(9) 0.7990(7) 0.070(3) Uani 1 1 d .
O6 O 0.8206(9) 0.7900(9) 0.7427(7) 0.062(3) Uani 1 1 d .
O7 O 0.5146(9) 0.8264(7) 0.4963(6) 0.048(2) Uani 1 1 d .
C33 C 0.877(2) 0.573(2) 0.8928(15) 0.118(9) Uani 1 1 d .
H33A H 0.8292 0.5523 0.9482 0.177 Uiso 1 1 calc R
H33B H 0.9457 0.5170 0.8874 0.177 Uiso 1 1 calc R
H33C H 0.8175 0.5971 0.8392 0.177 Uiso 1 1 calc R
C34 C 0.445(2) 0.6318(17) 0.448(2) 0.115(8) Uani 1 1 d .
H34A H 0.3818 0.5946 0.4791 0.172 Uiso 1 1 calc R
H34B H 0.5136 0.6255 0.4913 0.172 Uiso 1 1 calc R
H34C H 0.4826 0.6055 0.3985 0.172 Uiso 1 1 calc R
N1 N 0.7389(10) 0.8678(7) 0.4411(7) 0.041(2) Uani 1 1 d .
N2 N 0.9162(9) 0.8277(8) 0.5789(7) 0.041(2) Uani 1 1 d .
N3 N 0.4551(12) 0.8134(10) 0.7465(8) 0.057(3) Uani 1 1 d .
C1 C 0.9377(19) 0.6545(16) 0.8984(10) 0.083(5) Uani 1 1 d .
H1A H 0.9976 0.6307 0.9528 0.100 Uiso 1 1 calc R
H1B H 0.8690 0.7110 0.9046 0.100 Uiso 1 1 calc R
N6 N 1.0130(11) 0.6876(9) 0.8116(8) 0.056(3) Uani 1 1 d .
C3 C 1.1479(17) 0.6327(12) 0.8082(11) 0.064(4) Uani 1 1 d .
C4 C 1.2424(16) 0.6329(13) 0.8690(11) 0.068(4) Uani 1 1 d .
H4A H 1.2207 0.6668 0.9133 0.082 Uiso 1 1 calc R
C5 C 1.3728(17) 0.5803(15) 0.8624(16) 0.096(7) Uani 1 1 d .
H5A H 1.4378 0.5793 0.9039 0.115 Uiso 1 1 calc R
C6 C 1.4087(16) 0.5299(16) 0.797(2) 0.109(8) Uani 1 1 d .
C7 C 1.306(2) 0.5334(14) 0.7376(18) 0.098(7) Uani 1 1 d .
H7A H 1.3264 0.4985 0.6939 0.118 Uiso 1 1 calc R
C8 C 1.1833(18) 0.5821(12) 0.7394(14) 0.078(5) Uani 1 1 d .
H8A H 1.1198 0.5838 0.6965 0.094 Uiso 1 1 calc R
C9 C 1.549(2) 0.473(3) 0.798(3) 0.20(2) Uani 1 1 d .
H9A H 1.5998 0.4850 0.8440 0.294 Uiso 1 1 calc R
H9B H 1.5847 0.4949 0.7380 0.294 Uiso 1 1 calc R
H9C H 1.5523 0.4023 0.8144 0.294 Uiso 1 1 calc R
C10 C 0.9423(13) 0.7554(10) 0.7398(9) 0.049(3) Uani 1 1 d .
C11 C 1.0036(12) 0.7995(9) 0.6485(8) 0.044(3) Uani 1 1 d .
C12 C 1.1292(13) 0.8209(10) 0.6370(10) 0.051(3) Uani 1 1 d .
H12A H 1.1875 0.8030 0.6881 0.061 Uiso 1 1 calc R
C13 C 1.1649(12) 0.8683(10) 0.5500(11) 0.051(3) Uani 1 1 d .
H13A H 1.2487 0.8815 0.5405 0.062 Uiso 1 1 calc R
C14 C 1.0720(14) 0.8970(10) 0.4745(10) 0.051(3) Uani 1 1 d .
C15 C 0.9480(12) 0.8725(8) 0.4938(8) 0.040(2) Uani 1 1 d .
C16 C 0.8540(11) 0.8958(8) 0.4190(8) 0.039(2) Uani 1 1 d .
C17 C 0.8859(14) 0.9413(9) 0.3259(9) 0.049(3) Uani 1 1 d .
C18 C 1.0154(13) 0.9639(10) 0.3106(10) 0.055(3) Uani 1 1 d .
H18A H 1.0375 0.9941 0.2500 0.066 Uiso 1 1 calc R
C19 C 1.1033(15) 0.9432(10) 0.3796(10) 0.056(3) Uani 1 1 d .
H19A H 1.1855 0.9585 0.3668 0.067 Uiso 1 1 calc R
C20 C 0.7892(17) 0.9624(10) 0.2566(9) 0.060(4) Uani 1 1 d .
H20A H 0.8038 0.9961 0.1952 0.072 Uiso 1 1 calc R
C21 C 0.6724(14) 0.9337(10) 0.2788(9) 0.054(3) Uani 1 1 d .
H21A H 0.6064 0.9480 0.2332 0.065 Uiso 1 1 calc R
C22 C 0.6548(12) 0.8820(9) 0.3719(8) 0.046(3) Uani 1 1 d .
C23 C 0.5416(12) 0.8345(8) 0.4092(9) 0.043(3) Uani 1 1 d .
N5 N 0.4745(10) 0.7977(8) 0.3592(7) 0.048(2) Uani 1 1 d .
C25 C 0.3753(15) 0.7408(10) 0.4073(10) 0.057(3) Uani 1 1 d .
H25A H 0.3052 0.7477 0.3632 0.068 Uiso 1 1 calc R
H25B H 0.3357 0.7676 0.4566 0.068 Uiso 1 1 calc R
C26 C 0.4979(14) 0.7998(12) 0.2680(10) 0.061(4) Uani 1 1 d .
C27 C 0.610(2) 0.7403(17) 0.2465(12) 0.086(6) Uani 1 1 d .
H27A H 0.6710 0.6997 0.2945 0.103 Uiso 1 1 calc R
C28 C 0.638(3) 0.737(2) 0.1528(18) 0.124(10) Uani 1 1 d .
H28A H 0.7123 0.6929 0.1398 0.148 Uiso 1 1 calc R
C29 C 0.547(3) 0.8061(19) 0.0816(18) 0.101(6) Uani 1 1 d U
C30 C 0.433(3) 0.867(2) 0.103(2) 0.126(9) Uani 1 1 d U
H30A H 0.3731 0.9112 0.0551 0.152 Uiso 1 1 calc R
C31 C 0.4066(17) 0.861(2) 0.1977(13) 0.098(7) Uani 1 1 d .
H31A H 0.3273 0.8985 0.2125 0.118 Uiso 1 1 calc R
C36 C 0.891(5) 0.182(3) 0.8586(19) 0.165(16) Uani 1 1 d .
H36A H 0.8343 0.2429 0.8196 0.247 Uiso 1 1 calc R
H36B H 0.8368 0.1400 0.8959 0.247 Uiso 1 1 calc R
H36C H 0.9452 0.1468 0.8203 0.247 Uiso 1 1 calc R
C35 C 0.970(4) 0.2698(18) 0.9206(15) 0.136(12) Uani 1 1 d .
H35A H 0.9182 0.3323 0.8809 0.204 Uiso 1 1 calc R
H35B H 1.0626 0.2685 0.9138 0.204 Uiso 1 1 calc R
H35C H 0.9476 0.2634 0.9844 0.204 Uiso 1 1 calc R
N4 N 0.946(10) 0.198(3) 0.898(4) 0.49(7) Uani 1 1 d .
C32 C 0.566(3) 0.807(4) -0.017(2) 0.21(2) Uani 1 1 d .
H32A H 0.4946 0.8561 -0.0559 0.319 Uiso 1 1 calc R
H32B H 0.5665 0.7414 -0.0221 0.319 Uiso 1 1 calc R
H32C H 0.6489 0.8232 -0.0374 0.319 Uiso 1 1 calc R

loop_
_atom_site_aniso_label
_atom_site_aniso_U_11
_atom_site_aniso_U_22
_atom_site_aniso_U_33
_atom_site_aniso_U_23
_atom_site_aniso_U_13
_atom_site_aniso_U_12
U1 0.0350(3) 0.0452(3) 0.0344(3) -0.01283(19) -0.00289(17) -0.00809(18)
O1 0.078(7) 0.043(5) 0.065(6) -0.006(4) 0.002(5) -0.018(5)
O1W 0.098(7) 0.009(3) 0.040(4) -0.008(3) 0.002(4) 0.007(3)
O2 0.051(5) 0.053(5) 0.058(6) -0.023(4) -0.009(4) -0.009(4)
O2W 0.129(9) 0.041(4) 0.026(4) 0.008(3) -0.024(5) -0.043(5)
O3 0.041(5) 0.133(10) 0.044(5) -0.026(6) -0.002(4) -0.021(6)
O4 0.039(5) 0.103(8) 0.052(6) -0.027(5) 0.004(4) -0.024(5)
O5 0.063(6) 0.104(8) 0.052(6) -0.032(6) 0.022(5) -0.033(6)
O6 0.034(5) 0.104(8) 0.044(5) -0.023(5) -0.007(4) -0.007(5)
O7 0.041(4) 0.069(6) 0.040(4) -0.023(4) 0.001(4) -0.017(4)
C33 0.087(15) 0.16(2) 0.078(14) 0.024(14) -0.007(11) -0.044(15)
C34 0.090(15) 0.104(16) 0.16(2) -0.055(16) 0.020(15) -0.032(12)
N1 0.045(5) 0.039(5) 0.039(5) -0.010(4) -0.006(4) -0.009(4)
N2 0.023(4) 0.051(5) 0.049(6) -0.022(5) 0.001(4) -0.001(4)
N3 0.052(7) 0.080(8) 0.047(6) -0.022(6) 0.005(5) -0.030(6)
C1 0.073(11) 0.128(16) 0.034(7) -0.002(8) -0.007(7) -0.022(10)
N6 0.045(6) 0.070(7) 0.048(6) -0.008(5) -0.007(5) -0.013(5)
C3 0.071(10) 0.067(9) 0.052(8) -0.011(7) -0.003(7) -0.017(7)
C4 0.059(9) 0.079(10) 0.061(9) -0.016(8) -0.012(7) -0.012(8)
C5 0.043(9) 0.093(13) 0.120(17) 0.009(12) -0.021(10) -0.007(8)
C6 0.029(8) 0.102(14) 0.19(3) -0.062(16) 0.028(12) 0.016(8)
C7 0.094(15) 0.068(11) 0.124(18) -0.041(11) -0.001(13) 0.011(10)
C8 0.067(10) 0.066(9) 0.097(13) -0.026(9) -0.023(9) 0.000(8)
C9 0.039(11) 0.26(4) 0.34(6) -0.20(4) -0.011(19) 0.013(17)
C10 0.048(7) 0.063(8) 0.043(7) -0.021(6) -0.003(5) -0.019(6)
C11 0.044(6) 0.046(6) 0.046(7) -0.022(5) -0.002(5) -0.005(5)
C12 0.036(6) 0.066(8) 0.056(8) -0.027(7) -0.010(5) -0.006(5)
C13 0.024(5) 0.063(8) 0.077(9) -0.037(7) 0.006(6) -0.008(5)
C14 0.054(7) 0.054(7) 0.056(8) -0.024(6) 0.005(6) -0.025(6)
C15 0.039(6) 0.037(5) 0.043(6) -0.008(5) -0.006(5) -0.011(4)
C16 0.042(6) 0.038(5) 0.041(6) -0.016(5) 0.001(5) -0.010(5)
C17 0.059(8) 0.038(6) 0.045(7) -0.006(5) 0.001(6) -0.012(5)
C18 0.051(7) 0.061(8) 0.056(8) -0.019(6) 0.017(6) -0.020(6)
C19 0.057(8) 0.053(7) 0.057(8) -0.016(6) 0.013(6) -0.014(6)
C20 0.094(11) 0.050(7) 0.034(6) -0.008(5) 0.003(7) -0.022(7)
C21 0.057(8) 0.060(8) 0.039(7) -0.009(6) -0.008(6) -0.010(6)
C22 0.048(7) 0.054(7) 0.038(6) -0.016(5) -0.001(5) -0.012(5)
C23 0.043(6) 0.040(6) 0.047(7) -0.012(5) -0.017(5) -0.008(5)
N5 0.047(6) 0.059(6) 0.041(5) -0.021(5) -0.003(4) -0.010(5)
C25 0.067(9) 0.055(7) 0.061(8) -0.026(6) 0.002(7) -0.027(6)
C26 0.053(8) 0.086(10) 0.061(8) -0.044(8) -0.011(6) -0.018(7)
C27 0.091(13) 0.131(16) 0.064(10) -0.053(11) 0.012(9) -0.054(12)
C28 0.14(2) 0.18(3) 0.119(19) -0.096(19) 0.071(17) -0.10(2)
C29 0.102(8) 0.108(8) 0.097(8) -0.036(5) 0.003(5) -0.024(5)
C30 0.126(10) 0.131(10) 0.122(10) -0.038(5) -0.001(5) -0.030(5)
C31 0.044(8) 0.19(2) 0.063(10) -0.054(13) -0.005(7) -0.015(11)
C36 0.28(4) 0.15(3) 0.072(14) 0.025(15) -0.08(2) -0.12(3)
C35 0.24(4) 0.082(14) 0.062(13) -0.015(11) -0.003(17) -0.009(18)
N4 0.97(19) 0.09(2) 0.36(7) 0.06(3) -0.40(10) -0.15(5)
C32 0.12(2) 0.43(7) 0.10(2) -0.13(3) 0.023(18) -0.04(3)

loop_
_atom_type_symbol
_atom_type_description
_atom_type_scat_dispersion_real
_atom_type_scat_dispersion_imag
_atom_type_scat_source
C C 0.0033 0.0016 'International Tables Vol C Tables 4.2.6.8 and 6.1.1.4'
H H 0.0000 0.0000 'International Tables Vol C Tables 4.2.6.8 and 6.1.1.4'
N N 0.0061 0.0033 'International Tables Vol C Tables 4.2.6.8 and 6.1.1.4'
O O 0.0106 0.0060 'International Tables Vol C Tables 4.2.6.8 and 6.1.1.4'
U U -9.6767 9.6646 'International Tables Vol C Tables 4.2.6.8 and 6.1.1.4'

loop_
_geom_angle_atom_site_label_1
_geom_angle_atom_site_label_2
_geom_angle_atom_site_label_3
_geom_angle
O1 U1 O2 177.0(4)
O1 U1 O7 85.8(4)
O2 U1 O7 96.0(4)
O1 U1 O6 87.2(5)
O2 U1 O6 91.2(4)
O7 U1 O6 171.5(3)
O1 U1 O4 94.9(5)
O2 U1 O4 88.0(4)
O7 U1 O4 63.0(3)
O6 U1 O4 113.0(3)
O1 U1 O3 90.4(5)
O2 U1 O3 91.2(5)
O7 U1 O3 112.7(3)
O6 U1 O3 62.6(3)
O4 U1 O3 50.5(3)
O1 U1 N1 95.8(4)
O2 U1 N1 82.9(4)
O7 U1 N1 62.3(3)
O6 U1 N1 123.2(3)
O4 U1 N1 123.1(3)
O3 U1 N1 171.7(3)
O1 U1 N2 90.5(4)
O2 U1 N2 86.6(4)
O7 U1 N2 123.1(3)
O6 U1 N2 61.6(3)
O4 U1 N2 172.2(3)
O3 U1 N2 124.0(3)
N1 U1 N2 61.7(3)
O1 U1 N3 94.3(4)
O2 U1 N3 88.1(4)
O7 U1 N3 88.4(3)
O6 U1 N3 87.5(3)
O4 U1 N3 25.5(3)
O3 U1 N3 25.0(3)
N1 U1 N3 148.0(3)
N2 U1 N3 148.4(3)
N3 O3 U1 96.7(7)
N3 O4 U1 96.8(7)
C10 O6 U1 121.8(8)
C23 O7 U1 124.6(7)
C22 N1 C16 117.5(10)
C22 N1 U1 121.6(8)
C16 N1 U1 119.9(7)
C11 N2 C15 120.1(10)
C11 N2 U1 119.6(8)
C15 N2 U1 119.7(7)
O5 N3 O3 122.5(12)
O5 N3 O4 121.7(12)
O3 N3 O4 115.8(11)
O5 N3 U1 177.0(11)
O3 N3 U1 58.3(6)
O4 N3 U1 57.7(6)
C33 C1 N6 109.7(16)
C10 N6 C3 125.0(12)
C10 N6 C1 115.8(12)
C3 N6 C1 118.4(12)
C4 C3 C8 120.4(16)
C4 C3 N6 119.5(15)
C8 C3 N6 120.1(14)
C3 C4 C5 117.9(18)
C6 C5 C4 122.6(18)
C5 C6 C7 115.7(15)
C5 C6 C9 118(2)
C7 C6 C9 126(2)
C8 C7 C6 125(2)
C7 C8 C3 118.9(19)
O6 C10 N6 122.5(12)
O6 C10 C11 115.0(12)
N6 C10 C11 122.5(12)
N2 C11 C12 122.2(12)
N2 C11 C10 110.5(11)
C12 C11 C10 126.8(11)
C13 C12 C11 119.3(12)
C12 C13 C14 118.6(12)
C15 C14 C13 117.5(12)
C15 C14 C19 119.9(12)
C13 C14 C19 122.4(12)
N2 C15 C14 122.2(11)
N2 C15 C16 118.5(10)
C14 C15 C16 119.3(11)
N1 C16 C17 122.9(11)
N1 C16 C15 116.7(10)
C17 C16 C15 120.3(11)
C20 C17 C16 117.2(12)
C20 C17 C18 125.1(12)
C16 C17 C18 117.7(12)
C19 C18 C17 122.5(13)
C18 C19 C14 120.3(13)
C21 C20 C17 120.0(12)
C20 C21 C22 118.4(12)
N1 C22 C21 123.6(12)
N1 C22 C23 109.5(10)
C21 C22 C23 126.8(11)
O7 C23 N5 120.4(11)
O7 C23 C22 116.3(10)
N5 C23 C22 123.2(11)
C23 N5 C26 124.9(12)
C23 N5 C25 118.3(11)
C26 N5 C25 116.5(11)
N5 C25 C34 108.8(14)
C27 C26 C31 119.4(16)
C27 C26 N5 120.3(14)
C31 C26 N5 120.3(14)
C26 C27 C28 123(2)
C29 C28 C27 116(2)
C30 C29 C28 121(2)
C30 C29 C32 118(3)
C28 C29 C32 120(2)
C29 C30 C31 119(3)
C26 C31 C30 121(2)
C36 N4 C35 143(6)

loop_
_geom_bond_atom_site_label_1
_geom_bond_atom_site_label_2
_geom_bond_distance
U1 O1 1.738(10)
U1 O2 1.754(9)
U1 O7 2.398(8)
U1 O6 2.413(9)
U1 O4 2.511(9)
U1 O3 2.526(10)
U1 N1 2.585(10)
U1 N2 2.603(9)
U1 N3 2.949(11)
O3 N3 1.256(15)
O4 N3 1.279(14)
O5 N3 1.191(14)
O6 C10 1.246(16)
O7 C23 1.306(15)
C33 C1 1.47(3)
C34 C25 1.50(3)
N1 C22 1.319(15)
N1 C16 1.348(15)
N2 C11 1.313(15)
N2 C15 1.317(16)
C1 N6 1.506(19)
N6 C10 1.317(17)
N6 C3 1.44(2)
C3 C4 1.37(2)
C3 C8 1.42(2)
C4 C5 1.40(2)
C5 C6 1.38(3)
C6 C7 1.40(3)
C6 C9 1.48(2)
C7 C8 1.30(3)
C10 C11 1.514(18)
C11 C12 1.402(18)
C12 C13 1.36(2)
C13 C14 1.41(2)
C14 C15 1.409(17)
C14 C19 1.442(19)
C15 C16 1.424(16)
C16 C17 1.420(17)
C17 C20 1.39(2)
C17 C18 1.449(18)
C18 C19 1.32(2)
C20 C21 1.37(2)
C21 C22 1.401(18)
C22 C23 1.503(17)
C23 N5 1.335(15)
N5 C26 1.376(17)
N5 C25 1.496(17)
C26 C27 1.36(2)
C26 C31 1.38(2)
C27 C28 1.44(3)
C28 C29 1.42(4)
C29 C30 1.39(4)
C29 C32 1.49(3)
C30 C31 1.43(3)
C36 N4 0.95(5)
C35 N4 1.25(5)
